data_2023165
loop_
_publ_author_name
'Jabborova, Kholida'
'Ashurov, Jamshid'
'Tojiboev, Akmaljon'
'Daminova, Shahlo'

_publ_section_title
;
 Synthesis and crystal structure of bis-(2-aminobenzimidazolium)
 <i>catena</i>-[metavanadate(V)].
;
_journal_coeditor_code WM5720
_journal_issue 'Pt 7'
_journal_name_full 'Acta crystallographica. Section E, Crystallographic communications'
_journal_page_first 751
_journal_page_last 754
_journal_paper_doi 10.1107/S2056989024005528
_journal_volume 80
_journal_year 2024
_chemical_formula_iupac '(C7 H8 N3)2 [V2 O6]'
_chemical_formula_moiety '2(C7 H8 N3 +), O6 V2 2-'
_chemical_formula_sum 'C14 H16 N6 O6 V2'
_chemical_formula_weight 466.21
_chemical_name_common
;
Bis(2-aminobenzimidazolium) <i>catena</i>-[metavanadate(V)]
;
_chemical_name_systematic
;
<i>catena</i>-Poly[2-aminobenzimidazolium [[dioxidovanadium(V)]-\m-oxido]]
;
_space_group_crystal_system monoclinic
_space_group_IT_number 14
_space_group_name_Hall '-P 2ybc'
_space_group_name_H-M_alt 'P 1 21/c 1'
_atom_sites_solution_hydrogens mixed
_audit_creation_method SHELXL-2018/3
_cell_angle_alpha 90
_cell_angle_beta 90.6750(10)
_cell_angle_gamma 90
_cell_formula_units_Z 4
_cell_length_a 4.88170(10)
_cell_length_b 16.8263(2)
_cell_length_c 22.4354(2)
_cell_measurement_reflns_used 11386
_cell_measurement_temperature 100(2)
_cell_measurement_theta_max 71.1790
_cell_measurement_theta_min 3.2650
_cell_volume 1842.74(5)
_computing_cell_refinement
;
CrysAlisPro (Rigaku OD, 2020)
;
_computing_data_collection
;
CrysAlisPro (Rigaku OD, 2020)
;
_computing_data_reduction
;
CrysAlisPro (Rigaku OD, 2020)
;
_computing_molecular_graphics
;
Mercury (Macrae <i>et al.</i>,  2020), PLATON (Spek, 2020)
;
_computing_publication_material
;
publCIF (Westrip, 2010)
;
_computing_structure_refinement
;
SHELXL (Sheldrick, 2015b)
;
_computing_structure_solution
;
<i>SHELXT</i> (Sheldrick, 2015a)
;
_diffrn_ambient_temperature 100(2)
_diffrn_detector_area_resol_mean 10.0000
_diffrn_measured_fraction_theta_full 1.000
_diffrn_measured_fraction_theta_max 0.994
_diffrn_measurement_device_type 'XtaLAB Synergy, Single source at home/near, HyPix3000'
_diffrn_measurement_method '\w scans'
_diffrn_radiation_type CuK\a
_diffrn_radiation_wavelength 1.54184
_diffrn_reflns_av_R_equivalents 0.0374
_diffrn_reflns_av_unetI/netI 0.0250
_diffrn_reflns_limit_h_max 5
_diffrn_reflns_limit_h_min -5
_diffrn_reflns_limit_k_max 20
_diffrn_reflns_limit_k_min -20
_diffrn_reflns_limit_l_max 27
_diffrn_reflns_limit_l_min -27
_diffrn_reflns_number 17440
_diffrn_reflns_theta_full 67.684
_diffrn_reflns_theta_max 71.470
_diffrn_reflns_theta_min 3.283
_exptl_absorpt_coefficient_mu 8.928
_exptl_absorpt_correction_T_max 1.00000
_exptl_absorpt_correction_T_min 0.34889
_exptl_absorpt_correction_type multi-scan
_exptl_absorpt_process_details
;
(CrysAlisPro; Rigaku OD, 2020)
;
_exptl_crystal_colour green
_exptl_crystal_density_diffrn 1.680
_exptl_crystal_description block
_exptl_crystal_F_000 944
_exptl_crystal_size_max 0.280
_exptl_crystal_size_mid 0.240
_exptl_crystal_size_min 0.180
_refine_diff_density_max 0.380
_refine_diff_density_min -0.443
_refine_ls_extinction_coef 0.00059(12)
_refine_ls_extinction_expression Fc^*^=kFc[1+0.001xFc^2^\l^3^/sin(2\q)]^-1/4^
_refine_ls_extinction_method
;
SHELXL (Sheldrick, 2015b)
;
_refine_ls_goodness_of_fit_ref 1.071
_refine_ls_hydrogen_treatment mixed
_refine_ls_matrix_type full
_refine_ls_number_parameters 286
_refine_ls_number_reflns 3540
_refine_ls_number_restraints 8
_refine_ls_restrained_S_all 1.070
_refine_ls_R_factor_all 0.0308
_refine_ls_R_factor_gt 0.0299
_refine_ls_shift/su_max 0.001
_refine_ls_shift/su_mean 0.000
_refine_ls_structure_factor_coef Fsqd
_refine_ls_weighting_details 'w=1/[\s^2^(Fo^2^)+(0.0486P)^2^+1.0444P] where P=(Fo^2^+2Fc^2^)/3'
_refine_ls_weighting_scheme calc
_refine_ls_wR_factor_gt 0.0829
_refine_ls_wR_factor_ref 0.0835
_reflns_number_gt 3413
_reflns_number_total 3540
_reflns_threshold_expression 'I > 2\s(I)'
_cod_data_source_file wm5720.cif
_cod_data_source_block I
_cod_depositor_comments 'Adding full bibliography for 2023165.cif.'
_cod_original_sg_symbol_H-M 'P 21/c'
_cod_database_code 2023165
_shelx_space_group_comment
;
The symmetry employed for this shelxl refinement is uniquely defined
by the following loop, which should always be used as a source of
symmetry information in preference to the above space-group names.
They are only intended as comments.
;
_shelx_estimated_absorpt_t_min 0.189
_shelx_estimated_absorpt_t_max 0.296

loop_
_space_group_symop_operation_xyz
'x, y, z'
'-x, y+1/2, -z+1/2'
'-x, -y, -z'
'x, -y-1/2, z-1/2'

loop_
_atom_site_type_symbol
_atom_site_label
_atom_site_fract_x
_atom_site_fract_y
_atom_site_fract_z
_atom_site_U_iso_or_equiv
_atom_site_adp_type
_atom_site_calc_flag
_atom_site_occupancy
_atom_site_disorder_assembly
_atom_site_disorder_group
V V2 -0.28372(6) 0.46447(2) 0.35937(2) 0.01360(11) Uani d 1 . .
V V1 0.24874(6) 0.34781(2) 0.33048(2) 0.01340(11) Uani d 1 . .
O O4 -0.5361(3) 0.42994(8) 0.30547(6) 0.0165(3) Uani d 1 . .
O O6 -0.4298(3) 0.48306(8) 0.42291(6) 0.0194(3) Uani d 1 . .
O O3 -0.0282(3) 0.38899(8) 0.37331(6) 0.0175(3) Uani d 1 . .
O O2 0.4310(3) 0.28954(8) 0.37509(6) 0.0182(3) Uani d 1 . .
O O5 -0.1386(3) 0.54667(8) 0.33474(6) 0.0194(3) Uani d 1 . .
O O1 0.1365(3) 0.29770(8) 0.27302(6) 0.0213(3) Uani d 1 . .
N N2B 0.1986(3) 0.68245(10) 0.51241(7) 0.0161(3) Uani d 1 . .
N N1B 0.0739(3) 0.64665(10) 0.42202(7) 0.0165(3) Uani d 1 . .
N N1A 0.6212(4) 0.14345(10) 0.34384(7) 0.0175(3) Uani d 1 . .
N N3B -0.1562(4) 0.58715(10) 0.50284(7) 0.0190(3) Uani d 1 . .
N N3A 0.3272(4) 0.13954(10) 0.25959(8) 0.0209(4) Uani d 1 . .
N N2A 0.6531(4) 0.03991(10) 0.28485(7) 0.0176(3) Uani d 1 . .
C C2A 0.8201(4) 0.09402(11) 0.36893(9) 0.0170(4) Uani d 1 . .
C C1B 0.0284(4) 0.63523(11) 0.48039(8) 0.0154(4) Uani d 1 . .
C C1A 0.5216(4) 0.10926(12) 0.29382(9) 0.0176(4) Uani d 1 . .
C C2B 0.2814(4) 0.70255(11) 0.41573(8) 0.0158(4) Uani d 1 . .
C C7B 0.3623(4) 0.72532(11) 0.47309(8) 0.0155(4) Uani d 1 . .
C C7A 0.8420(4) 0.02816(12) 0.33111(9) 0.0171(4) Uani d 1 . .
C C3B 0.4005(4) 0.73529(12) 0.36553(9) 0.0201(4) Uani d 1 . .
H H3B 0.343148 0.720517 0.326468 0.024 Uiso calc 1 . .
C C6B 0.5667(4) 0.78067(12) 0.48278(9) 0.0181(4) Uani d 1 . .
H H6B 0.621111 0.796047 0.521905 0.022 Uiso calc 1 . .
C C3A 0.9760(4) 0.10065(12) 0.42048(9) 0.0212(4) Uani d 1 . .
H H3A 0.957695 0.144818 0.446506 0.025 Uiso calc 1 . .
C C5B 0.6896(4) 0.81295(12) 0.43252(9) 0.0210(4) Uani d 1 . .
H H5B 0.832215 0.850884 0.437509 0.025 Uiso calc 1 . .
C C4B 0.6082(4) 0.79089(12) 0.37508(9) 0.0221(4) Uani d 1 . .
H H4B 0.695992 0.814193 0.341798 0.027 Uiso calc 1 . .
C C4A 1.1607(5) 0.03984(13) 0.43252(10) 0.0248(5) Uani d 1 . .
H H4A 1.271173 0.042284 0.467625 0.030 Uiso calc 1 . .
C C6A 1.0281(4) -0.03202(12) 0.34269(10) 0.0213(4) Uani d 1 . .
H H6A 1.045994 -0.076194 0.316655 0.026 Uiso calc 1 . .
C C5A 1.1874(4) -0.02505(13) 0.39392(10) 0.0242(4) Uani d 1 . .
H H5A 1.317900 -0.065244 0.403102 0.029 Uiso calc 1 . .
H H3BA -0.259(4) 0.5555(12) 0.4812(9) 0.023(6) Uiso d 1 . .
H H2B 0.217(5) 0.6788(16) 0.5508(5) 0.026(7) Uiso d 1 . .
H H3AA 0.251(5) 0.1857(9) 0.2664(12) 0.031(7) Uiso d 1 . .
H H2A 0.619(5) 0.0069(13) 0.2558(9) 0.029(7) Uiso d 1 . .
H H3BB -0.160(5) 0.5797(17) 0.5413(5) 0.034(7) Uiso d 1 . .
H H3AB 0.263(5) 0.1129(14) 0.2288(8) 0.027(7) Uiso d 1 . .
H H1B -0.004(5) 0.6193(15) 0.3933(9) 0.036(7) Uiso d 1 . .
H H1A 0.566(5) 0.1897(9) 0.3563(12) 0.035(7) Uiso d 1 . .

loop_
_atom_site_aniso_label
_atom_site_aniso_U_11
_atom_site_aniso_U_22
_atom_site_aniso_U_33
_atom_site_aniso_U_12
_atom_site_aniso_U_13
_atom_site_aniso_U_23
V2 0.01470(19) 0.01364(18) 0.01242(17) -0.00046(11) -0.00200(12) 0.00155(11)
V1 0.01604(19) 0.01193(17) 0.01219(17) -0.00065(11) -0.00225(12) 0.00014(11)
O4 0.0192(7) 0.0153(7) 0.0150(6) -0.0008(5) -0.0029(5) 0.0023(5)
O6 0.0199(7) 0.0207(7) 0.0174(7) -0.0005(5) 0.0004(5) 0.0001(5)
O3 0.0172(7) 0.0192(7) 0.0160(6) 0.0011(5) -0.0027(5) 0.0011(5)
O2 0.0226(7) 0.0155(7) 0.0166(6) 0.0018(5) -0.0009(5) 0.0001(5)
O5 0.0227(7) 0.0195(7) 0.0159(7) -0.0033(5) -0.0033(5) 0.0026(5)
O1 0.0268(8) 0.0190(7) 0.0181(7) -0.0018(6) -0.0043(6) -0.0015(5)
N2B 0.0208(8) 0.0151(8) 0.0124(7) -0.0007(6) -0.0026(6) 0.0011(6)
N1B 0.0185(8) 0.0177(8) 0.0133(8) -0.0022(6) -0.0008(6) -0.0012(6)
N1A 0.0224(9) 0.0134(8) 0.0165(8) 0.0013(6) -0.0017(7) -0.0042(6)
N3B 0.0218(9) 0.0186(8) 0.0165(8) -0.0027(7) 0.0006(7) 0.0002(7)
N3A 0.0291(10) 0.0164(8) 0.0171(8) 0.0017(7) -0.0044(7) -0.0037(7)
N2A 0.0225(9) 0.0141(8) 0.0162(8) -0.0013(6) -0.0004(7) -0.0035(6)
C2A 0.0166(9) 0.0150(9) 0.0195(9) -0.0016(7) 0.0008(7) 0.0005(7)
C1B 0.0174(9) 0.0133(9) 0.0155(9) 0.0042(7) -0.0017(7) -0.0001(7)
C1A 0.0206(10) 0.0164(9) 0.0159(9) -0.0030(7) 0.0022(7) -0.0001(7)
C2B 0.0166(9) 0.0141(9) 0.0168(9) 0.0016(7) -0.0008(7) -0.0005(7)
C7B 0.0165(9) 0.0147(9) 0.0152(9) 0.0028(7) 0.0001(7) 0.0011(7)
C7A 0.0184(10) 0.0168(9) 0.0161(9) -0.0024(7) 0.0038(7) -0.0006(7)
C3B 0.0258(11) 0.0198(10) 0.0148(9) 0.0014(8) 0.0022(8) 0.0003(7)
C6B 0.0181(10) 0.0168(9) 0.0194(10) 0.0015(7) -0.0039(7) -0.0003(7)
C3A 0.0212(10) 0.0203(10) 0.0220(10) -0.0012(8) -0.0013(8) -0.0035(8)
C5B 0.0171(10) 0.0178(10) 0.0282(10) -0.0004(8) -0.0006(8) 0.0020(8)
C4B 0.0242(11) 0.0203(10) 0.0221(10) 0.0015(8) 0.0060(8) 0.0043(8)
C4A 0.0223(11) 0.0260(11) 0.0261(11) -0.0008(8) -0.0047(9) 0.0012(8)
C6A 0.0220(10) 0.0164(10) 0.0256(10) 0.0000(7) 0.0043(8) -0.0007(8)
C5A 0.0202(10) 0.0199(10) 0.0326(12) 0.0027(8) 0.0008(9) 0.0053(9)

loop_
_atom_type_symbol
_atom_type_description
_atom_type_scat_dispersion_real
_atom_type_scat_dispersion_imag
_atom_type_scat_source
C C 0.0181 0.0091 'International Tables Vol C Tables 4.2.6.8 and 6.1.1.4'
H H 0.0000 0.0000 'International Tables Vol C Tables 4.2.6.8 and 6.1.1.4'
N N 0.0311 0.0180 'International Tables Vol C Tables 4.2.6.8 and 6.1.1.4'
O O 0.0492 0.0322 'International Tables Vol C Tables 4.2.6.8 and 6.1.1.4'
V V 0.0687 2.1097 'International Tables Vol C Tables 4.2.6.8 and 6.1.1.4'

loop_
_geom_angle_atom_site_label_1
_geom_angle_atom_site_label_2
_geom_angle_atom_site_label_3
_geom_angle_site_symmetry_1
_geom_angle_site_symmetry_3
_geom_angle
_geom_angle_publ_flag
O6 V2 O5 . . 108.98(7) ?
O6 V2 O3 . . 106.96(7) ?
O5 V2 O3 . . 110.42(7) ?
O6 V2 O4 . . 110.11(7) ?
O5 V2 O4 . . 109.64(7) ?
O3 V2 O4 . . 110.68(6) ?
O1 V1 O2 . . 110.21(7) ?
O1 V1 O3 . . 111.87(7) ?
O2 V1 O3 . . 107.84(6) ?
O1 V1 O4 . 1_655 109.71(7) ?
O2 V1 O4 . 1_655 109.10(7) ?
O3 V1 O4 . 1_655 108.04(6) ?
V2 O4 V1 . 1_455 115.22(7) ?
V2 O3 V1 . . 134.26(8) ?
C1B N2B C7B . . 108.71(16) ?
C1B N2B H2B . . 122.9(18) ?
C7B N2B H2B . . 127.5(18) ?
C1B N1B C2B . . 108.93(16) ?
C1B N1B H1B . . 124.6(19) ?
C2B N1B H1B . . 126.2(19) ?
C1A N1A C2A . . 108.96(16) ?
C1A N1A H1A . . 122.5(19) ?
C2A N1A H1A . . 128.5(19) ?
C1B N3B H3BA . . 123.6(16) ?
C1B N3B H3BB . . 119.4(19) ?
H3BA N3B H3BB . . 116(3) ?
C1A N3A H3AA . . 123.1(18) ?
C1A N3A H3AB . . 120.6(18) ?
H3AA N3A H3AB . . 116(2) ?
C1A N2A C7A . . 108.88(16) ?
C1A N2A H2A . . 125.2(18) ?
C7A N2A H2A . . 125.9(18) ?
C3A C2A N1A . . 131.68(18) ?
C3A C2A C7A . . 121.74(19) ?
N1A C2A C7A . . 106.57(17) ?
N3B C1B N1B . . 125.63(18) ?
N3B C1B N2B . . 125.31(18) ?
N1B C1B N2B . . 109.04(17) ?
N3A C1A N1A . . 124.85(18) ?
N3A C1A N2A . . 126.10(18) ?
N1A C1A N2A . . 109.05(17) ?
C3B C2B N1B . . 131.57(18) ?
C3B C2B C7B . . 121.52(18) ?
N1B C2B C7B . . 106.90(16) ?
C6B C7B C2B . . 121.79(18) ?
C6B C7B N2B . . 131.79(18) ?
C2B C7B N2B . . 106.42(16) ?
C6A C7A N2A . . 132.15(18) ?
C6A C7A C2A . . 121.32(19) ?
N2A C7A C2A . . 106.53(17) ?
C2B C3B C4B . . 116.91(19) ?
C2B C3B H3B . . 121.5 ?
C4B C3B H3B . . 121.5 ?
C7B C6B C5B . . 116.93(18) ?
C7B C6B H6B . . 121.5 ?
C5B C6B H6B . . 121.5 ?
C2A C3A C4A . . 116.97(19) ?
C2A C3A H3A . . 121.5 ?
C4A C3A H3A . . 121.5 ?
C6B C5B C4B . . 121.54(19) ?
C6B C5B H5B . . 119.2 ?
C4B C5B H5B . . 119.2 ?
C3B C4B C5B . . 121.30(18) ?
C3B C4B H4B . . 119.4 ?
C5B C4B H4B . . 119.4 ?
C3A C4A C5A . . 121.3(2) ?
C3A C4A H4A . . 119.4 ?
C5A C4A H4A . . 119.4 ?
C7A C6A C5A . . 117.07(19) ?
C7A C6A H6A . . 121.5 ?
C5A C6A H6A . . 121.5 ?
C6A C5A C4A . . 121.6(2) ?
C6A C5A H5A . . 119.2 ?
C4A C5A H5A . . 119.2 ?

loop_
_geom_bond_atom_site_label_1
_geom_bond_atom_site_label_2
_geom_bond_site_symmetry_2
_geom_bond_distance
_geom_bond_publ_flag
V1 O1 . 1.6300(14) yes
V1 O2 . 1.6534(14) yes
V1 O3 . 1.8061(15) yes
V1 O4 1_655 1.8280(14) yes
V2 O6 . 1.6317(14) yes
V2 O5 . 1.6521(14) yes
V2 O3 . 1.8049(14) yes
V2 O4 . 1.8118(14) yes
V2 V1 1_455 3.0736(4) ?
N2B C1B . 1.351(3) ?
N2B C7B . 1.398(2) ?
N2B H2B . 0.866(10) ?
N1B C1B . 1.345(3) ?
N1B C2B . 1.391(3) ?
N1B H1B . 0.873(10) ?
N1A C1A . 1.347(3) ?
N1A C2A . 1.393(3) ?
N1A H1A . 0.871(10) ?
N3B C1B . 1.315(3) ?
N3B H3BA . 0.874(10) ?
N3B H3BB . 0.873(10) ?
N3A C1A . 1.316(3) ?
N3A H3AA . 0.875(10) ?
N3A H3AB . 0.877(10) ?
N2A C1A . 1.348(3) ?
N2A C7A . 1.394(3) ?
N2A H2A . 0.871(10) ?
C2A C3A . 1.381(3) ?
C2A C7A . 1.401(3) ?
C2B C3B . 1.387(3) ?
C2B C7B . 1.395(3) ?
C7B C6B . 1.380(3) ?
C7A C6A . 1.383(3) ?
C3B C4B . 1.394(3) ?
C3B H3B . 0.9500 ?
C6B C5B . 1.394(3) ?
C6B H6B . 0.9500 ?
C3A C4A . 1.388(3) ?
C3A H3A . 0.9500 ?
C5B C4B . 1.394(3) ?
C5B H5B . 0.9500 ?
C4B H4B . 0.9500 ?
C4A C5A . 1.401(3) ?
C4A H4A . 0.9500 ?
C6A C5A . 1.385(3) ?
C6A H6A . 0.9500 ?
C5A H5A . 0.9500 ?

loop_
_geom_hbond_atom_site_label_D
_geom_hbond_atom_site_label_H
_geom_hbond_atom_site_label_A
_geom_hbond_site_symmetry_D
_geom_hbond_site_symmetry_H
_geom_hbond_site_symmetry_A
_geom_hbond_distance_DH
_geom_hbond_distance_HA
_geom_hbond_distance_DA
_geom_hbond_angle_DHA
_geom_hbond_publ_flag
N3B H3BA O6 ? ? 1_555 0.88 1.97 2.830 169(2) yes
N1A H1A O2 . . 1_555 0.87 1.85 2.722 174(2) yes
N1B H1B O5 . . 1_555 0.88 1.91 2.774 171(2) yes
N3A H3AA O1 . . 1_555 0.87 1.97 2.837 169(2) yes
N2A H2A O4 . . 2_545 0.87 1.93 2.798 177(2) yes
N2B H2B O2 . . 3_666 0.87 2.44 3.123 137(2) yes
N2B H2B O3 . . 3_566 0.87 2.26 2.960 138(2) yes
N3B H3BB O3 . . 3_566 0.87 2.18 2.938 145(2) yes
N3B H3BB O6 . . 3_466 0.87 2.41 2.887 115(2) yes
N3A H3AB O5 . . 2_545 0.88 1.90 2.779 175(2) yes

loop_
_geom_torsion_atom_site_label_1
_geom_torsion_atom_site_label_2
_geom_torsion_atom_site_label_3
_geom_torsion_atom_site_label_4
_geom_torsion_site_symmetry_1
_geom_torsion_site_symmetry_2
_geom_torsion_site_symmetry_3
_geom_torsion_site_symmetry_4
_geom_torsion
_geom_torsion_publ_flag
O6 V2 O4 V1 . . . 1_455 -51.54(10) ?
O5 V2 O4 V1 . . . 1_455 -171.43(7) ?
O3 V2 O4 V1 . . . 1_455 66.52(9) ?
O6 V2 O3 V1 . . . . -168.95(10) ?
O5 V2 O3 V1 . . . . -50.50(13) ?
O4 V2 O3 V1 . . . . 71.09(12) ?
V1 V2 O3 V1 1_455 . . . 100.81(10) ?
O1 V1 O3 V2 . . . . -67.14(13) ?
O2 V1 O3 V2 . . . . 171.52(10) ?
O4 V1 O3 V2 1_655 . . . 53.72(12) ?
V2 V1 O3 V2 1_655 . . . 86.44(11) ?
C1A N1A C2A C3A . . . . -177.9(2) ?
C1A N1A C2A C7A . . . . 1.1(2) ?
C2B N1B C1B N3B . . . . 179.08(18) ?
C2B N1B C1B N2B . . . . 0.5(2) ?
C7B N2B C1B N3B . . . . -179.32(18) ?
C7B N2B C1B N1B . . . . -0.7(2) ?
C2A N1A C1A N3A . . . . 178.88(18) ?
C2A N1A C1A N2A . . . . -1.2(2) ?
C7A N2A C1A N3A . . . . -179.26(19) ?
C7A N2A C1A N1A . . . . 0.8(2) ?
C1B N1B C2B C3B . . . . -179.1(2) ?
C1B N1B C2B C7B . . . . 0.0(2) ?
C3B C2B C7B C6B . . . . -0.8(3) ?
N1B C2B C7B C6B . . . . -179.98(17) ?
C3B C2B C7B N2B . . . . 178.79(18) ?
N1B C2B C7B N2B . . . . -0.4(2) ?
C1B N2B C7B C6B . . . . -179.8(2) ?
C1B N2B C7B C2B . . . . 0.6(2) ?
C1A N2A C7A C6A . . . . -179.1(2) ?
C1A N2A C7A C2A . . . . -0.1(2) ?
C3A C2A C7A C6A . . . . -2.3(3) ?
N1A C2A C7A C6A . . . . 178.54(17) ?
C3A C2A C7A N2A . . . . 178.57(17) ?
N1A C2A C7A N2A . . . . -0.6(2) ?
N1B C2B C3B C4B . . . . -179.92(19) ?
C7B C2B C3B C4B . . . . 1.2(3) ?
C2B C7B C6B C5B . . . . -0.1(3) ?
N2B C7B C6B C5B . . . . -179.57(19) ?
N1A C2A C3A C4A . . . . -179.6(2) ?
C7A C2A C3A C4A . . . . 1.5(3) ?
C7B C6B C5B C4B . . . . 0.6(3) ?
C2B C3B C4B C5B . . . . -0.7(3) ?
C6B C5B C4B C3B . . . . -0.2(3) ?
C2A C3A C4A C5A . . . . 0.2(3) ?
N2A C7A C6A C5A . . . . -179.8(2) ?
C2A C7A C6A C5A . . . . 1.3(3) ?
C7A C6A C5A C4A . . . . 0.3(3) ?
C3A C4A C5A C6A . . . . -1.0(3) ?
